data_2200995
loop_
_publ_author_name
'Greatrex, Ben W.'
'Kimber, Marc C.'
'Taylor, Dennis K.'
'Fallon, Gary D.'

_publ_section_title
;
 (+-)-2,5-Dioxoperhydrocycloocta[<i>b</i>]furan-3-carboxylic acid
;
_journal_issue 3
_journal_name_full 'Acta Crystallographica Section E'
_journal_page_first o248
_journal_page_last o249
_journal_paper_doi 10.1107/S1600536802001964
_journal_volume 58
_journal_year 2002
_chemical_formula_iupac 'C11 H14 O5'
_chemical_formula_moiety 'C11 H14 O5'
_chemical_formula_sum 'C11 H14 O5'
_chemical_formula_weight 226.22
_space_group_IT_number 61
_symmetry_cell_setting orthorhombic
_symmetry_space_group_name_Hall '-P 2ac 2ab'
_symmetry_space_group_name_H-M 'P b c a'
_cell_angle_alpha 90
_cell_angle_beta 90
_cell_angle_gamma 90
_cell_formula_units_Z 8
_cell_length_a 8.07920(10)
_cell_length_b 10.6879(2)
_cell_length_c 24.5704(5)
_cell_measurement_reflns_used 25701
_cell_measurement_temperature 123(2)
_cell_measurement_theta_max 28.3
_cell_measurement_theta_min 3
_cell_volume 2121.65(6)
_computing_cell_refinement 'HKL SCALEPACK (Otwinowski & Minor, 1997)'
_computing_data_collection 'COLLECT (Nonius, 1997-2000)'
_computing_data_reduction 'HKL SCALEPACK and DENZO (Otwinowski & Minor, 1997)'
_computing_molecular_graphics 'ORTEP-3 for Windows (Farrugia, 1997)'
_computing_publication_material 'WinGX (Farrugia, 1999)'
_computing_structure_refinement 'SHELXL97 (Sheldrick, 1997)'
_computing_structure_solution 'SHELXS97 (Sheldrick, 1997)'
_diffrn_measured_fraction_theta_full .999
_diffrn_measured_fraction_theta_max .998
_diffrn_measurement_device '95mm CCD camera on \k-goniostat'
_diffrn_measurement_device_type KappaCCD
_diffrn_measurement_method 'CCD rotation images, thick slices'
_diffrn_radiation_type MoK\a
_diffrn_radiation_wavelength .71073
_diffrn_reflns_limit_h_max 10
_diffrn_reflns_limit_h_min -10
_diffrn_reflns_limit_k_max 14
_diffrn_reflns_limit_k_min -14
_diffrn_reflns_limit_l_max 32
_diffrn_reflns_limit_l_min -32
_diffrn_reflns_number 23956
_diffrn_reflns_theta_full 27.5
_diffrn_reflns_theta_max 28.28
_diffrn_reflns_theta_min 3.02
_exptl_absorpt_coefficient_mu .112
_exptl_absorpt_correction_type none
_exptl_crystal_colour colourless
_exptl_crystal_density_diffrn 1.416
_exptl_crystal_density_method 'not measured'
_exptl_crystal_description tabular
_exptl_crystal_F_000 960
_exptl_crystal_size_max .24
_exptl_crystal_size_mid .14
_exptl_crystal_size_min .04
_refine_diff_density_max .214
_refine_diff_density_min -.216
_refine_ls_extinction_method none
_refine_ls_goodness_of_fit_ref 1.057
_refine_ls_hydrogen_treatment mixed
_refine_ls_matrix_type full
_refine_ls_number_parameters 146
_refine_ls_number_reflns 2630
_refine_ls_number_restraints 0
_refine_ls_restrained_S_all 1.057
_refine_ls_R_factor_gt .0429
_refine_ls_shift/su_max .001
_refine_ls_structure_factor_coef Fsqd
_refine_ls_weighting_details 'calc w = 1/[\s^2^(Fo^2^)+(0.0434P)^2^+0.2022P] where P = (Fo^2^+2Fc^2^)/3'
_refine_ls_weighting_scheme calc
_refine_ls_wR_factor_ref .0954
_reflns_number_gt 1847
_reflns_number_total 2630
_reflns_threshold_expression I>2\s(I)
_cod_data_source_file ww6006.cif
_cod_data_source_block I
_cod_database_code 2200995
_cod_database_fobs_code 2200995

loop_
_symmetry_equiv_pos_as_xyz
'x, y, z'
'-x+1/2, -y, z+1/2'
'x+1/2, -y+1/2, -z'
'-x, y+1/2, -z+1/2'
'-x, -y, -z'
'x-1/2, y, -z-1/2'
'-x-1/2, y-1/2, z'
'x, -y-1/2, z-1/2'

loop_
_atom_site_label
_atom_site_fract_x
_atom_site_fract_y
_atom_site_fract_z
_atom_site_U_iso_or_equiv
_atom_site_adp_type
_atom_site_calc_flag
_atom_site_refinement_flags
_atom_site_occupancy
_atom_site_disorder_assembly
_atom_site_disorder_group
_atom_site_type_symbol
C2 .25936(17) .71910(12) .39367(5) .0222(3) Uani d . 1 . . C
C3 .18115(16) .76712(12) .34165(5) .0195(3) Uani d . 1 . . C
H2 .2445 .8418 .3287 .023 Uiso calc R 1 . . H
C3A .00819(16) .80962(12) .36046(5) .0187(3) Uani d . 1 . . C
H3 -.0681 .736 .3604 .022 Uiso calc R 1 . . H
C4 -.06406(16) .91178(12) .32415(5) .0201(3) Uani d . 1 . . C
H10A .0154 .9823 .3232 .024 Uiso calc R 1 . . H
H10B -.0724 .8783 .2867 .024 Uiso calc R 1 . . H
C5 -.23037(17) .96266(12) .33993(5) .0199(3) Uani d . 1 . . C
C6 -.35421(17) .88299(13) .36949(6) .0238(3) Uani d . 1 . . C
H8A -.3156 .7951 .3698 .029 Uiso calc R 1 . . H
H8B -.4615 .8859 .3501 .029 Uiso calc R 1 . . H
C7 -.37844(18) .92861(13) .42852(6) .0263(3) Uani d . 1 . . C
H7A -.4421 1.0078 .4278 .032 Uiso calc R 1 . . H
H7B -.4455 .866 .4484 .032 Uiso calc R 1 . . H
C8 -.21789(18) .95045(13) .45991(5) .0264(3) Uani d . 1 . . C
H6A -.2465 .9724 .4979 .032 Uiso calc R 1 . . H
H6B -.1608 1.0236 .4438 .032 Uiso calc R 1 . . H
C9 -.09544(17) .83986(13) .46108(5) .0244(3) Uani d . 1 . . C
H5A -.0458 .8347 .4978 .029 Uiso calc R 1 . . H
H5B -.1577 .7614 .4547 .029 Uiso calc R 1 . . H
C9A .04278(16) .84862(12) .41947(5) .0212(3) Uani d . 1 . . C
H4 .0877 .9358 .4196 .025 Uiso calc R 1 . . H
C10 .17803(15) .67021(13) .29689(5) .0206(3) Uani d . 1 . . C
O1 .17430(11) .76198(9) .43694(4) .0264(3) Uani d . 1 . . O
O2 .38100(12) .65480(9) .39857(4) .0287(3) Uani d . 1 . . O
O3 -.26599(13) 1.07091(9) .32865(4) .0284(3) Uani d . 1 . . O
O4 .18102(12) .55878(9) .30398(4) .0288(3) Uani d . 1 . . O
O5 .16712(14) .72439(9) .24839(4) .0329(3) Uani d . 1 . . O
H5 .1795 .6703 .224 .049 Uiso calc R 1 . . H

loop_
_atom_site_aniso_label
_atom_site_aniso_U_11
_atom_site_aniso_U_22
_atom_site_aniso_U_33
_atom_site_aniso_U_12
_atom_site_aniso_U_13
_atom_site_aniso_U_23
C2 .0224(7) .0189(7) .0252(7) -.0024(6) -.0015(6) .0006(6)
C3 .0194(7) .0179(6) .0213(7) .0005(5) -.0002(5) .0013(6)
C3A .0182(7) .0176(6) .0203(7) -.0010(5) .0005(6) .0003(6)
C4 .0212(7) .0210(7) .0182(7) -.0003(5) .0000(6) .0016(5)
C5 .0230(7) .0214(7) .0152(6) .0015(6) -.0025(6) -.0017(5)
C6 .0194(7) .0247(7) .0272(8) .0002(6) .0007(6) .0003(6)
C7 .0248(8) .0273(8) .0268(8) .0008(6) .0066(6) .0019(6)
C8 .0328(9) .0254(8) .0210(7) .0004(6) .0055(6) -.0020(6)
C9 .0300(8) .0253(8) .0181(7) -.0011(6) .0002(6) .0011(6)
C9A .0229(7) .0193(7) .0214(7) .0016(6) -.0029(6) .0004(6)
C10 .0154(7) .0218(7) .0247(8) .0016(6) .0025(6) .0010(6)
O1 .0275(5) .0295(6) .0222(5) .0065(4) -.0028(4) .0017(4)
O2 .0268(5) .0268(6) .0325(6) .0061(5) -.0060(5) .0024(4)
O3 .0336(6) .0229(5) .0287(6) .0078(4) .0074(5) .0057(4)
O4 .0352(6) .0182(5) .0331(6) .0002(4) -.0007(5) -.0003(4)
O5 .0554(7) .0230(5) .0205(5) .0036(5) .0037(5) -.0017(4)

loop_
_atom_type_symbol
_atom_type_description
_atom_type_scat_dispersion_real
_atom_type_scat_dispersion_imag
_atom_type_scat_source
C C .0033 .0016 'International Tables Vol C Tables 4.2.6.8 and 6.1.1.4'
H H 0 0 'International Tables Vol C Tables 4.2.6.8 and 6.1.1.4'
O O .0106 .006 'International Tables Vol C Tables 4.2.6.8 and 6.1.1.4'

loop_
_geom_angle_atom_site_label_1
_geom_angle_atom_site_label_2
_geom_angle_atom_site_label_3
_geom_angle
O2 C2 O1 122.10(12)
O2 C2 C3 128.13(12)
O1 C2 C3 109.75(11)
C10 C3 C2 112.87(11)
C10 C3 C3A 113.92(10)
C2 C3 C3A 103.02(10)
C10 C3 H2 108.9
C2 C3 H2 108.9
C3A C3 H2 108.9
C4 C3A C9A 115.33(11)
C4 C3A C3 112.50(11)
C9A C3A C3 101.44(10)
C4 C3A H3 109.1
C9A C3A H3 109.1
C3 C3A H3 109.1
C5 C4 C3A 116.79(11)
C5 C4 H10A 108.1
C3A C4 H10A 108.1
C5 C4 H10B 108.1
C3A C4 H10B 108.1
H10A C4 H10B 107.3
O3 C5 C4 119.65(12)
O3 C5 C6 119.27(12)
C4 C5 C6 121.08(11)
C5 C6 C7 111.11(11)
C5 C6 H8A 109.4
C7 C6 H8A 109.4
C5 C6 H8B 109.4
C7 C6 H8B 109.4
H8A C6 H8B 108
C8 C7 C6 114.54(11)
C8 C7 H7A 108.6
C6 C7 H7A 108.6
C8 C7 H7B 108.6
C6 C7 H7B 108.6
H7A C7 H7B 107.6
C7 C8 C9 115.93(12)
C7 C8 H6A 108.3
C9 C8 H6A 108.3
C7 C8 H6B 108.3
C9 C8 H6B 108.3
H6A C8 H6B 107.4
C9A C9 C8 114.36(11)
C9A C9 H5A 108.7
C8 C9 H5A 108.7
C9A C9 H5B 108.7
C8 C9 H5B 108.7
H5A C9 H5B 107.6
O1 C9A C9 107.20(10)
O1 C9A C3A 103.65(10)
C9 C9A C3A 119.08(11)
O1 C9A H4 108.8
C9 C9A H4 108.8
C3A C9A H4 108.8
O4 C10 O5 124.24(13)
O4 C10 C3 124.92(12)
O5 C10 C3 110.82(11)
C2 O1 C9A 110.61(10)
C10 O5 H5 109.5

loop_
_geom_bond_atom_site_label_1
_geom_bond_atom_site_label_2
_geom_bond_site_symmetry_2
_geom_bond_distance
_geom_bond_publ_flag
C2 O2 . 1.2052(16) ?
C2 O1 . 1.3464(16) ?
C2 C3 . 1.5152(18) ?
C3 C10 . 1.5110(18) ?
C3 C3A . 1.5403(18) ?
C3 H2 . 1 ?
C3A C4 . 1.5261(18) ?
C3A C9A . 1.5342(18) ?
C3A H3 . 1 ?
C4 C5 . 1.5005(19) ?
C4 H10A . .99 ?
C4 H10B . .99 ?
C5 O3 . 1.2240(15) ?
C5 C6 . 1.5013(19) ?
C6 C7 . 1.5426(19) ?
C6 H8A . .99 ?
C6 H8B . .99 ?
C7 C8 . 1.527(2) ?
C7 H7A . .99 ?
C7 H7B . .99 ?
C8 C9 . 1.5416(19) ?
C8 H6A . .99 ?
C8 H6B . .99 ?
C9 C9A . 1.5169(18) ?
C9 H5A . .99 ?
C9 H5B . .99 ?
C9A O1 . 1.4734(15) ?
C9A H4 . 1 ?
C10 O4 . 1.2040(15) ?
C10 O5 . 1.3277(17) ?
O5 H5 . .84 ?

loop_
_geom_hbond_atom_site_label_D
_geom_hbond_atom_site_label_H
_geom_hbond_atom_site_label_A
_geom_hbond_site_symmetry_A
_geom_hbond_distance_DH
_geom_hbond_distance_HA
_geom_hbond_distance_DA
_geom_hbond_angle_DHA
O5 H5 O3 4_545 .84 1.81 2.6292(13) 163.6

loop_
_geom_torsion_atom_site_label_1
_geom_torsion_atom_site_label_2
_geom_torsion_atom_site_label_3
_geom_torsion_atom_site_label_4
_geom_torsion
O2 C2 C3 C10 41.29(19)
O1 C2 C3 C10 -140.41(11)
O2 C2 C3 C3A 164.60(13)
O1 C2 C3 C3A -17.11(14)
C10 C3 C3A C4 -83.43(13)
C2 C3 C3A C4 153.96(11)
C10 C3 C3A C9A 152.78(11)
C2 C3 C3A C9A 30.16(12)
C9A C3A C4 C5 -62.51(16)
C3 C3A C4 C5 -178.20(11)
C3A C4 C5 O3 150.56(12)
C3A C4 C5 C6 -29.34(18)
O3 C5 C6 C7 -68.98(16)
C4 C5 C6 C7 110.92(13)
C5 C6 C7 C8 -48.88(16)
C6 C7 C8 C9 -53.38(17)
C7 C8 C9 C9A 98.00(15)
C8 C9 C9A O1 162.10(11)
C8 C9 C9A C3A -80.84(15)
C4 C3A C9A O1 -154.82(10)
C3 C3A C9A O1 -32.98(12)
C4 C3A C9A C9 86.28(14)
C3 C3A C9A C9 -151.87(11)
C2 C3 C10 O4 24.40(19)
C3A C3 C10 O4 -92.64(16)
C2 C3 C10 O5 -157.24(11)
C3A C3 C10 O5 85.72(13)
O2 C2 O1 C9A 173.95(12)
C3 C2 O1 C9A -4.47(14)
C9 C9A O1 C2 151.11(11)
C3A C9A O1 C2 24.33(13)
